data_1572485
loop_
_publ_author_name
'Chen, Kaixin'
'Lin, Jie'
'Jing, Jing'
'Wang, Junda'
'Hu, Jiayu'
'Yi, Hong'
'Lei, Aiwen'
'Li, Jie'

_publ_section_title
;
 Cobalt-catalyzed conformationally restricted alkylarylation enables
 divergent access to Csp<sup>3</sup>-rich N-heterocycles.
;
_journal_issue 39
_journal_name_full 'Chemical science'
_journal_page_first 16250
_journal_page_last 16258
_journal_paper_doi 10.1039/d4sc04056b
_journal_volume 15
_journal_year 2024
_chemical_formula_sum 'C26 H20 Cl F2 N O S'
_chemical_formula_weight 467.94
_space_group_crystal_system monoclinic
_space_group_IT_number 14
_space_group_name_Hall '-P 2ybc'
_space_group_name_H-M_alt 'P 1 21/c 1'
_atom_sites_solution_hydrogens geom
_audit_creation_method SHELXL-2014
_audit_update_record
;
2024-02-02 deposited with the CCDC.	2024-09-03 downloaded from the CCDC.
;
_cell_angle_alpha 90
_cell_angle_beta 120.721(17)
_cell_angle_gamma 90
_cell_formula_units_Z 4
_cell_length_a 11.743(3)
_cell_length_b 16.564(4)
_cell_length_c 12.926(3)
_cell_measurement_temperature 180(2)
_cell_volume 2161.4(10)
_computing_structure_refinement 'SHELXL-2014 (Sheldrick, 2014)'
_diffrn_ambient_temperature 180(2)
_diffrn_measured_fraction_theta_full 0.998
_diffrn_measured_fraction_theta_max 0.994
_diffrn_radiation_type GaK\a
_diffrn_radiation_wavelength 1.34138
_diffrn_reflns_av_R_equivalents 0.1153
_diffrn_reflns_av_unetI/netI 0.1071
_diffrn_reflns_Laue_measured_fraction_full 0.998
_diffrn_reflns_Laue_measured_fraction_max 0.994
_diffrn_reflns_limit_h_max 14
_diffrn_reflns_limit_h_min -14
_diffrn_reflns_limit_k_max 19
_diffrn_reflns_limit_k_min -19
_diffrn_reflns_limit_l_max 15
_diffrn_reflns_limit_l_min -15
_diffrn_reflns_number 19916
_diffrn_reflns_point_group_measured_fraction_full 0.998
_diffrn_reflns_point_group_measured_fraction_max 0.994
_diffrn_reflns_theta_full 53.594
_diffrn_reflns_theta_max 53.996
_diffrn_reflns_theta_min 3.809
_exptl_absorpt_coefficient_mu 1.831
_exptl_crystal_density_diffrn 1.438
_exptl_crystal_F_000 968
_exptl_crystal_size_max 0.150
_exptl_crystal_size_mid 0.150
_exptl_crystal_size_min 0.100
_refine_diff_density_max 0.391
_refine_diff_density_min -0.602
_refine_diff_density_rms 0.093
_refine_ls_extinction_method none
_refine_ls_goodness_of_fit_ref 1.013
_refine_ls_hydrogen_treatment constr
_refine_ls_matrix_type full
_refine_ls_number_parameters 289
_refine_ls_number_reflns 3953
_refine_ls_number_restraints 0
_refine_ls_restrained_S_all 1.013
_refine_ls_R_factor_all 0.1409
_refine_ls_R_factor_gt 0.0717
_refine_ls_shift/su_max 0.002
_refine_ls_shift/su_mean 0.000
_refine_ls_structure_factor_coef Fsqd
_refine_ls_weighting_details 'w=1/[\s^2^(Fo^2^)+(0.1254P)^2^] where P=(Fo^2^+2Fc^2^)/3'
_refine_ls_weighting_scheme calc
_refine_ls_wR_factor_gt 0.1765
_refine_ls_wR_factor_ref 0.2201
_reflns_Friedel_coverage 0.000
_reflns_number_gt 2214
_reflns_number_total 3953
_reflns_threshold_expression 'I > 2\s(I)'
_cod_data_source_file d4sc04056b2.cif
_cod_data_source_block b230317c1_0m
_cod_depositor_comments 'Adding full bibliography for 1572482--1572485.cif.'
_cod_original_sg_symbol_H-M 'P 21/c'
_cod_database_code 1572485
_shelx_space_group_comment
;
The symmetry employed for this shelxl refinement is uniquely defined
by the following loop, which should always be used as a source of
symmetry information in preference to the above space-group names.
They are only intended as comments.
;
_shelx_estimated_absorpt_t_min 0.771
_shelx_estimated_absorpt_t_max 0.838
_shelxl_version_number 2014-3

loop_
_space_group_symop_operation_xyz
'x, y, z'
'-x, y+1/2, -z+1/2'
'-x, -y, -z'
'x, -y-1/2, z-1/2'

loop_
_atom_site_label
_atom_site_type_symbol
_atom_site_fract_x
_atom_site_fract_y
_atom_site_fract_z
_atom_site_U_iso_or_equiv
_atom_site_adp_type
_atom_site_occupancy
_atom_site_site_symmetry_order
_atom_site_calc_flag
_atom_site_refinement_flags_posn
_atom_site_refinement_flags_adp
_atom_site_refinement_flags_occupancy
_atom_site_disorder_assembly
_atom_site_disorder_group
Cl1 Cl 0.23751(14) -0.54174(8) 1.12308(11) 0.0678(5) Uani 1 1 d . . . . .
S1 S -0.57079(11) -0.35663(7) -0.13001(9) 0.0417(4) Uani 1 1 d . . . . .
F1 F -0.0818(2) -0.34202(15) 0.36608(19) 0.0452(7) Uani 1 1 d . . . . .
F2 F 0.0029(3) -0.24669(15) 0.5008(2) 0.0533(7) Uani 1 1 d . . . . .
O1 O 0.1050(3) -0.4221(2) 0.5803(3) 0.0501(9) Uani 1 1 d . . . . .
N1 N -0.0244(3) -0.3719(2) 0.6540(3) 0.0368(9) Uani 1 1 d . . . . .
C1 C 0.0175(4) -0.3788(3) 0.5744(4) 0.0385(11) Uani 1 1 d . . . . .
C2 C -0.0672(4) -0.3189(3) 0.4731(3) 0.0393(11) Uani 1 1 d . . . . .
C3 C -0.1909(4) -0.3077(3) 0.4778(3) 0.0398(11) Uani 1 1 d . . . . .
H3 H -0.2333 -0.2545 0.4424 0.048 Uiso 1 1 calc R U . . .
C4 C -0.1295(4) -0.3077(3) 0.6165(3) 0.0409(11) Uani 1 1 d . . . . .
H4 H -0.0861 -0.2544 0.6498 0.049 Uiso 1 1 calc R U . . .
C5 C -0.2275(5) -0.3253(3) 0.6578(4) 0.0473(13) Uani 1 1 d . . . . .
H5A H -0.1774 -0.3360 0.7454 0.057 Uiso 1 1 calc R U . . .
H5B H -0.2824 -0.2766 0.6441 0.057 Uiso 1 1 calc R U . . .
C6 C -0.3186(4) -0.3965(3) 0.5943(4) 0.0474(12) Uani 1 1 d . . . . .
H6A H -0.3849 -0.4008 0.6196 0.057 Uiso 1 1 calc R U . . .
H6B H -0.2661 -0.4469 0.6177 0.057 Uiso 1 1 calc R U . . .
C7 C -0.3894(4) -0.3862(3) 0.4580(4) 0.0451(12) Uani 1 1 d . . . . .
H7A H -0.4460 -0.3374 0.4344 0.054 Uiso 1 1 calc R U . . .
H7B H -0.4474 -0.4334 0.4187 0.054 Uiso 1 1 calc R U . . .
C8 C -0.2894(4) -0.3781(3) 0.4139(4) 0.0401(11) Uani 1 1 d . . . . .
H8 H -0.2360 -0.4289 0.4374 0.048 Uiso 1 1 calc R U . . .
C9 C -0.4839(4) -0.3701(3) 0.0269(4) 0.0384(11) Uani 1 1 d . . . . .
C10 C -0.3949(4) -0.4315(3) 0.0906(4) 0.0375(11) Uani 1 1 d . . . . .
H10 H -0.3751 -0.4717 0.0497 0.045 Uiso 1 1 calc R U . . .
C11 C -0.3358(4) -0.4332(3) 0.2140(4) 0.0395(11) Uani 1 1 d . . . . .
H11 H -0.2763 -0.4758 0.2576 0.047 Uiso 1 1 calc R U . . .
C12 C -0.3611(4) -0.3731(3) 0.2779(4) 0.0372(11) Uani 1 1 d . . . . .
C13 C -0.4502(4) -0.3121(3) 0.2123(3) 0.0358(10) Uani 1 1 d . . . . .
H13 H -0.4685 -0.2714 0.2535 0.043 Uiso 1 1 calc R U . . .
C14 C -0.5133(4) -0.3091(3) 0.0869(4) 0.0337(10) Uani 1 1 d . . . . .
C15 C -0.6083(4) -0.2512(3) 0.0023(3) 0.0353(10) Uani 1 1 d . . . . .
C16 C -0.6621(4) -0.1824(3) 0.0250(4) 0.0414(11) Uani 1 1 d . . . . .
H16 H -0.6376 -0.1687 0.1051 0.050 Uiso 1 1 calc R U . . .
C17 C -0.7510(5) -0.1349(3) -0.0703(4) 0.0486(13) Uani 1 1 d . . . . .
H17 H -0.7884 -0.0888 -0.0551 0.058 Uiso 1 1 calc R U . . .
C18 C -0.7866(5) -0.1537(3) -0.1886(4) 0.0475(12) Uani 1 1 d . . . . .
H18 H -0.8465 -0.1196 -0.2526 0.057 Uiso 1 1 calc R U . . .
C19 C -0.7359(4) -0.2211(3) -0.2134(4) 0.0431(12) Uani 1 1 d . . . . .
H19 H -0.7610 -0.2342 -0.2938 0.052 Uiso 1 1 calc R U . . .
C20 C -0.6469(4) -0.2696(3) -0.1180(3) 0.0362(10) Uani 1 1 d . . . . .
C21 C 0.0382(4) -0.4128(3) 0.7675(4) 0.0354(10) Uani 1 1 d . . . . .
C22 C 0.0412(4) -0.4959(3) 0.7704(4) 0.0410(11) Uani 1 1 d . . . . .
H22 H 0.0024 -0.5258 0.6974 0.049 Uiso 1 1 calc R U . . .
C23 C 0.1004(4) -0.5357(3) 0.8790(4) 0.0443(12) Uani 1 1 d . . . . .
H23 H 0.1020 -0.5930 0.8814 0.053 Uiso 1 1 calc R U . . .
C24 C 0.1575(4) -0.4917(3) 0.9845(4) 0.0444(12) Uani 1 1 d . . . . .
C25 C 0.1563(5) -0.4084(3) 0.9835(4) 0.0442(12) Uani 1 1 d . . . . .
H25 H 0.1963 -0.3790 1.0569 0.053 Uiso 1 1 calc R U . . .
C26 C 0.0959(4) -0.3680(3) 0.8738(3) 0.0394(11) Uani 1 1 d . . . . .
H26 H 0.0938 -0.3107 0.8713 0.047 Uiso 1 1 calc R U . . .

loop_
_atom_site_aniso_label
_atom_site_aniso_U_11
_atom_site_aniso_U_22
_atom_site_aniso_U_33
_atom_site_aniso_U_23
_atom_site_aniso_U_13
_atom_site_aniso_U_12
Cl1 0.0861(10) 0.0746(10) 0.0473(7) 0.0268(7) 0.0374(7) 0.0198(8)
S1 0.0536(8) 0.0418(7) 0.0309(6) 0.0018(5) 0.0225(6) 0.0057(6)
F1 0.0537(16) 0.0556(17) 0.0324(13) 0.0026(12) 0.0264(12) -0.0022(13)
F2 0.0647(18) 0.0509(17) 0.0393(14) 0.0038(13) 0.0229(13) -0.0134(15)
O1 0.053(2) 0.064(2) 0.0420(18) 0.0120(16) 0.0311(17) 0.0144(18)
N1 0.044(2) 0.042(2) 0.0248(17) 0.0017(16) 0.0178(17) 0.0011(18)
C1 0.044(3) 0.046(3) 0.029(2) 0.001(2) 0.021(2) -0.004(2)
C2 0.045(3) 0.040(3) 0.031(2) 0.002(2) 0.017(2) -0.011(2)
C3 0.050(3) 0.041(3) 0.031(2) 0.003(2) 0.023(2) 0.004(2)
C4 0.055(3) 0.039(3) 0.030(2) 0.003(2) 0.023(2) 0.007(2)
C5 0.053(3) 0.058(3) 0.038(2) 0.013(2) 0.028(2) 0.017(3)
C6 0.045(3) 0.064(3) 0.034(2) 0.010(2) 0.021(2) 0.006(3)
C7 0.037(3) 0.064(3) 0.035(2) 0.012(2) 0.018(2) 0.005(2)
C8 0.049(3) 0.040(3) 0.036(2) 0.002(2) 0.026(2) -0.003(2)
C9 0.046(3) 0.039(3) 0.035(2) -0.001(2) 0.024(2) -0.002(2)
C10 0.047(3) 0.030(2) 0.037(2) 0.004(2) 0.023(2) 0.010(2)
C11 0.045(3) 0.034(3) 0.037(2) 0.005(2) 0.020(2) 0.004(2)
C12 0.040(3) 0.040(3) 0.033(2) 0.002(2) 0.019(2) -0.005(2)
C13 0.047(3) 0.035(3) 0.032(2) 0.001(2) 0.025(2) 0.003(2)
C14 0.036(2) 0.034(3) 0.036(2) 0.001(2) 0.023(2) 0.001(2)
C15 0.039(2) 0.038(3) 0.030(2) 0.0045(19) 0.018(2) -0.001(2)
C16 0.051(3) 0.043(3) 0.039(2) 0.007(2) 0.029(2) 0.006(2)
C17 0.061(3) 0.052(3) 0.045(3) 0.012(2) 0.036(3) 0.017(3)
C18 0.056(3) 0.051(3) 0.040(3) 0.016(2) 0.028(2) 0.013(3)
C19 0.049(3) 0.049(3) 0.031(2) 0.005(2) 0.021(2) 0.003(3)
C20 0.044(3) 0.038(3) 0.033(2) 0.007(2) 0.024(2) 0.003(2)
C21 0.042(3) 0.037(3) 0.032(2) 0.002(2) 0.023(2) 0.000(2)
C22 0.044(3) 0.040(3) 0.039(2) -0.002(2) 0.021(2) -0.004(2)
C23 0.051(3) 0.035(3) 0.053(3) 0.003(2) 0.031(3) -0.001(2)
C24 0.053(3) 0.053(3) 0.039(3) 0.012(2) 0.032(2) 0.007(3)
C25 0.063(3) 0.047(3) 0.034(2) -0.004(2) 0.032(2) -0.003(3)
C26 0.058(3) 0.035(3) 0.029(2) -0.0010(19) 0.025(2) -0.004(2)

loop_
_atom_type_symbol
_atom_type_description
_atom_type_scat_dispersion_real
_atom_type_scat_dispersion_imag
_atom_type_scat_source
C C 0.0140 0.0070 'International Tables Vol C Tables 4.2.6.8 and 6.1.1.4'
H H 0.0000 0.0000 'International Tables Vol C Tables 4.2.6.8 and 6.1.1.4'
Cl Cl 0.3280 0.5430 'International Tables Vol C Tables 4.2.6.8 and 6.1.1.4'
F F 0.0580 0.0400 'International Tables Vol C Tables 4.2.6.8 and 6.1.1.4'
N N 0.0240 0.0130 'International Tables Vol C Tables 4.2.6.8 and 6.1.1.4'
O O 0.0390 0.0240 'International Tables Vol C Tables 4.2.6.8 and 6.1.1.4'
S S 0.2920 0.4300 'International Tables Vol C Tables 4.2.6.8 and 6.1.1.4'

loop_
_geom_angle_atom_site_label_1
_geom_angle_atom_site_label_2
_geom_angle_atom_site_label_3
_geom_angle
_geom_angle_site_symmetry_1
_geom_angle_site_symmetry_3
_geom_angle_publ_flag
C20 S1 C9 91.38(19) . . ?
C1 N1 C21 122.9(4) . . ?
C1 N1 C4 111.7(3) . . ?
C21 N1 C4 124.8(3) . . ?
O1 C1 N1 128.5(4) . . ?
O1 C1 C2 126.1(4) . . ?
N1 C1 C2 105.4(4) . . ?
F1 C2 F2 104.7(3) . . ?
F1 C2 C3 117.1(3) . . ?
F2 C2 C3 110.0(4) . . ?
F1 C2 C1 112.1(4) . . ?
F2 C2 C1 107.2(3) . . ?
C3 C2 C1 105.4(3) . . ?
C2 C3 C8 111.1(3) . . ?
C2 C3 C4 99.1(3) . . ?
C8 C3 C4 113.2(3) . . ?
C2 C3 H3 111.0 . . ?
C8 C3 H3 111.0 . . ?
C4 C3 H3 111.0 . . ?
N1 C4 C5 113.1(3) . . ?
N1 C4 C3 101.1(3) . . ?
C5 C4 C3 114.6(4) . . ?
N1 C4 H4 109.2 . . ?
C5 C4 H4 109.2 . . ?
C3 C4 H4 109.2 . . ?
C6 C5 C4 114.1(4) . . ?
C6 C5 H5A 108.7 . . ?
C4 C5 H5A 108.7 . . ?
C6 C5 H5B 108.7 . . ?
C4 C5 H5B 108.7 . . ?
H5A C5 H5B 107.6 . . ?
C5 C6 C7 110.8(4) . . ?
C5 C6 H6A 109.5 . . ?
C7 C6 H6A 109.5 . . ?
C5 C6 H6B 109.5 . . ?
C7 C6 H6B 109.5 . . ?
H6A C6 H6B 108.1 . . ?
C6 C7 C8 111.5(4) . . ?
C6 C7 H7A 109.3 . . ?
C8 C7 H7A 109.3 . . ?
C6 C7 H7B 109.3 . . ?
C8 C7 H7B 109.3 . . ?
H7A C7 H7B 108.0 . . ?
C12 C8 C3 113.5(3) . . ?
C12 C8 C7 110.8(3) . . ?
C3 C8 C7 111.6(3) . . ?
C12 C8 H8 106.9 . . ?
C3 C8 H8 106.9 . . ?
C7 C8 H8 106.9 . . ?
C10 C9 C14 121.1(4) . . ?
C10 C9 S1 126.5(3) . . ?
C14 C9 S1 112.3(3) . . ?
C11 C10 C9 118.9(4) . . ?
C11 C10 H10 120.5 . . ?
C9 C10 H10 120.5 . . ?
C10 C11 C12 121.9(4) . . ?
C10 C11 H11 119.0 . . ?
C12 C11 H11 119.0 . . ?
C13 C12 C11 118.1(4) . . ?
C13 C12 C8 123.3(4) . . ?
C11 C12 C8 118.6(4) . . ?
C12 C13 C14 121.5(4) . . ?
C12 C13 H13 119.3 . . ?
C14 C13 H13 119.3 . . ?
C13 C14 C9 118.4(4) . . ?
C13 C14 C15 130.1(4) . . ?
C9 C14 C15 111.5(4) . . ?
C16 C15 C20 118.6(4) . . ?
C16 C15 C14 129.2(4) . . ?
C20 C15 C14 112.1(4) . . ?
C17 C16 C15 119.4(4) . . ?
C17 C16 H16 120.3 . . ?
C15 C16 H16 120.3 . . ?
C16 C17 C18 121.0(4) . . ?
C16 C17 H17 119.5 . . ?
C18 C17 H17 119.5 . . ?
C19 C18 C17 120.7(4) . . ?
C19 C18 H18 119.7 . . ?
C17 C18 H18 119.7 . . ?
C18 C19 C20 118.7(4) . . ?
C18 C19 H19 120.7 . . ?
C20 C19 H19 120.7 . . ?
C19 C20 C15 121.6(4) . . ?
C19 C20 S1 125.8(3) . . ?
C15 C20 S1 112.7(3) . . ?
C22 C21 C26 120.8(4) . . ?
C22 C21 N1 119.5(4) . . ?
C26 C21 N1 119.6(4) . . ?
C23 C22 C21 119.9(4) . . ?
C23 C22 H22 120.0 . . ?
C21 C22 H22 120.0 . . ?
C22 C23 C24 119.5(4) . . ?
C22 C23 H23 120.2 . . ?
C24 C23 H23 120.2 . . ?
C25 C24 C23 121.4(4) . . ?
C25 C24 Cl1 118.8(4) . . ?
C23 C24 Cl1 119.8(4) . . ?
C24 C25 C26 119.2(4) . . ?
C24 C25 H25 120.4 . . ?
C26 C25 H25 120.4 . . ?
C25 C26 C21 119.1(4) . . ?
C25 C26 H26 120.4 . . ?
C21 C26 H26 120.4 . . ?

loop_
_geom_bond_atom_site_label_1
_geom_bond_atom_site_label_2
_geom_bond_distance
_geom_bond_site_symmetry_2
_geom_bond_publ_flag
Cl1 C24 1.749(4) . ?
S1 C20 1.745(4) . ?
S1 C9 1.758(4) . ?
F1 C2 1.359(4) . ?
F2 C2 1.392(5) . ?
O1 C1 1.223(5) . ?
N1 C1 1.354(5) . ?
N1 C21 1.431(5) . ?
N1 C4 1.509(5) . ?
C1 C2 1.535(6) . ?
C2 C3 1.496(6) . ?
C3 C8 1.551(6) . ?
C3 C4 1.554(5) . ?
C3 H3 1.0000 . ?
C4 C5 1.523(6) . ?
C4 H4 1.0000 . ?
C5 C6 1.520(7) . ?
C5 H5A 0.9900 . ?
C5 H5B 0.9900 . ?
C6 C7 1.526(6) . ?
C6 H6A 0.9900 . ?
C6 H6B 0.9900 . ?
C7 C8 1.551(5) . ?
C7 H7A 0.9900 . ?
C7 H7B 0.9900 . ?
C8 C12 1.514(5) . ?
C8 H8 1.0000 . ?
C9 C10 1.387(6) . ?
C9 C14 1.419(5) . ?
C10 C11 1.377(5) . ?
C10 H10 0.9500 . ?
C11 C12 1.419(6) . ?
C11 H11 0.9500 . ?
C12 C13 1.388(6) . ?
C13 C14 1.397(5) . ?
C13 H13 0.9500 . ?
C14 C15 1.454(6) . ?
C15 C16 1.404(6) . ?
C15 C20 1.412(5) . ?
C16 C17 1.383(6) . ?
C16 H16 0.9500 . ?
C17 C18 1.399(6) . ?
C17 H17 0.9500 . ?
C18 C19 1.378(6) . ?
C18 H18 0.9500 . ?
C19 C20 1.393(6) . ?
C19 H19 0.9500 . ?
C21 C22 1.378(6) . ?
C21 C26 1.395(5) . ?
C22 C23 1.375(6) . ?
C22 H22 0.9500 . ?
C23 C24 1.381(6) . ?
C23 H23 0.9500 . ?
C24 C25 1.379(7) . ?
C25 C26 1.391(6) . ?
C25 H25 0.9500 . ?
C26 H26 0.9500 . ?

loop_
_geom_torsion_atom_site_label_1
_geom_torsion_atom_site_label_2
_geom_torsion_atom_site_label_3
_geom_torsion_atom_site_label_4
_geom_torsion
_geom_torsion_site_symmetry_1
_geom_torsion_site_symmetry_2
_geom_torsion_site_symmetry_3
_geom_torsion_site_symmetry_4
_geom_torsion_publ_flag
C21 N1 C1 O1 4.8(7) . . . . ?
C4 N1 C1 O1 176.5(4) . . . . ?
C21 N1 C1 C2 -174.2(4) . . . . ?
C4 N1 C1 C2 -2.6(5) . . . . ?
O1 C1 C2 F1 28.4(6) . . . . ?
N1 C1 C2 F1 -152.5(3) . . . . ?
O1 C1 C2 F2 -86.0(5) . . . . ?
N1 C1 C2 F2 93.1(4) . . . . ?
O1 C1 C2 C3 156.9(4) . . . . ?
N1 C1 C2 C3 -24.0(4) . . . . ?
F1 C2 C3 C8 44.7(5) . . . . ?
F2 C2 C3 C8 164.1(3) . . . . ?
C1 C2 C3 C8 -80.7(4) . . . . ?
F1 C2 C3 C4 164.1(4) . . . . ?
F2 C2 C3 C4 -76.6(4) . . . . ?
C1 C2 C3 C4 38.7(4) . . . . ?
C1 N1 C4 C5 149.7(4) . . . . ?
C21 N1 C4 C5 -38.8(5) . . . . ?
C1 N1 C4 C3 26.7(4) . . . . ?
C21 N1 C4 C3 -161.8(4) . . . . ?
C2 C3 C4 N1 -38.6(4) . . . . ?
C8 C3 C4 N1 79.1(4) . . . . ?
C2 C3 C4 C5 -160.6(4) . . . . ?
C8 C3 C4 C5 -42.9(5) . . . . ?
N1 C4 C5 C6 -69.1(5) . . . . ?
C3 C4 C5 C6 46.1(5) . . . . ?
C4 C5 C6 C7 -53.5(5) . . . . ?
C5 C6 C7 C8 58.5(5) . . . . ?
C2 C3 C8 C12 -76.0(5) . . . . ?
C4 C3 C8 C12 173.5(3) . . . . ?
C2 C3 C8 C7 158.0(3) . . . . ?
C4 C3 C8 C7 47.5(5) . . . . ?
C6 C7 C8 C12 176.6(4) . . . . ?
C6 C7 C8 C3 -56.0(5) . . . . ?
C20 S1 C9 C10 -179.5(4) . . . . ?
C20 S1 C9 C14 0.2(3) . . . . ?
C14 C9 C10 C11 0.7(6) . . . . ?
S1 C9 C10 C11 -179.7(3) . . . . ?
C9 C10 C11 C12 -1.3(6) . . . . ?
C10 C11 C12 C13 1.1(6) . . . . ?
C10 C11 C12 C8 -178.4(4) . . . . ?
C3 C8 C12 C13 -65.6(5) . . . . ?
C7 C8 C12 C13 60.8(5) . . . . ?
C3 C8 C12 C11 113.9(4) . . . . ?
C7 C8 C12 C11 -119.7(4) . . . . ?
C11 C12 C13 C14 -0.2(6) . . . . ?
C8 C12 C13 C14 179.3(4) . . . . ?
C12 C13 C14 C9 -0.4(6) . . . . ?
C12 C13 C14 C15 -179.9(4) . . . . ?
C10 C9 C14 C13 0.2(6) . . . . ?
S1 C9 C14 C13 -179.5(3) . . . . ?
C10 C9 C14 C15 179.8(4) . . . . ?
S1 C9 C14 C15 0.1(4) . . . . ?
C13 C14 C15 C16 -0.1(7) . . . . ?
C9 C14 C15 C16 -179.6(4) . . . . ?
C13 C14 C15 C20 179.1(4) . . . . ?
C9 C14 C15 C20 -0.4(5) . . . . ?
C20 C15 C16 C17 0.1(6) . . . . ?
C14 C15 C16 C17 179.3(4) . . . . ?
C15 C16 C17 C18 -0.9(7) . . . . ?
C16 C17 C18 C19 1.3(7) . . . . ?
C17 C18 C19 C20 -0.8(7) . . . . ?
C18 C19 C20 C15 0.1(6) . . . . ?
C18 C19 C20 S1 -179.5(3) . . . . ?
C16 C15 C20 C19 0.3(6) . . . . ?
C14 C15 C20 C19 -179.0(4) . . . . ?
C16 C15 C20 S1 179.9(3) . . . . ?
C14 C15 C20 S1 0.6(4) . . . . ?
C9 S1 C20 C19 179.1(4) . . . . ?
C9 S1 C20 C15 -0.4(3) . . . . ?
C1 N1 C21 C22 -61.7(6) . . . . ?
C4 N1 C21 C22 127.7(4) . . . . ?
C1 N1 C21 C26 118.1(5) . . . . ?
C4 N1 C21 C26 -52.5(5) . . . . ?
C26 C21 C22 C23 0.6(6) . . . . ?
N1 C21 C22 C23 -179.5(4) . . . . ?
C21 C22 C23 C24 -0.6(6) . . . . ?
C22 C23 C24 C25 0.1(6) . . . . ?
C22 C23 C24 Cl1 -178.0(3) . . . . ?
C23 C24 C25 C26 0.2(6) . . . . ?
Cl1 C24 C25 C26 178.4(3) . . . . ?
C24 C25 C26 C21 -0.2(6) . . . . ?
C22 C21 C26 C25 -0.3(6) . . . . ?
N1 C21 C26 C25 179.9(4) . . . . ?
